data_1529420
loop_
_publ_author_name
'Chen, Qiao'
'Zhou, Jiawei'
'Wang, Yanan'
'Wang, Chao'
'Liu, Xihong'
'Xu, Zhaoqing'
'Lin, Li'
'Wang, Rui'

_publ_section_title
;
 Transition-Metal-Free Dehydrosilylative Difluoroamidation of
 Tetrahydroisoquinolines under Mild Conditions.
;
_journal_issue 17
_journal_name_full 'Organic letters'
_journal_page_first 4212
_journal_page_last 4215
_journal_paper_doi 10.1021/acs.orglett.5b01997
_journal_volume 17
_journal_year 2015
_chemical_absolute_configuration ad
_chemical_formula_moiety 'C21 H23 Cl F2 N2 O'
_chemical_formula_sum 'C21 H23 Cl F2 N2 O'
_chemical_formula_weight 392.86
_chemical_name_systematic
;
 ? 
;
_space_group_crystal_system monoclinic
_space_group_IT_number 9
_space_group_name_Hall 'C -2yc'
_space_group_name_H-M_alt 'C 1 c 1'
_symmetry_space_group_name_Hall 'C -2yc'
_symmetry_space_group_name_H-M 'C 1 c 1'
_atom_sites_solution_hydrogens geom
_atom_sites_solution_primary direct
_atom_sites_solution_secondary difmap
_audit_creation_date 2015-04-21
_audit_creation_method
;
Olex2 1.2
(compiled 2014.11.28 svn.r3106 for OlexSys, GUI svn.r4959)
;
_cell_angle_alpha 90.00
_cell_angle_beta 103.299(7)
_cell_angle_gamma 90.00
_cell_formula_units_Z 4
_cell_length_a 13.1195(9)
_cell_length_b 25.1207(17)
_cell_length_c 6.0786(4)
_cell_measurement_reflns_used 1124
_cell_measurement_temperature 173
_cell_measurement_theta_max 23.2020
_cell_measurement_theta_min 4.1820
_cell_volume 1949.6(2)
_computing_cell_refinement
;
CrysAlisPro, Agilent Technologies,
Version 1.171.37.33 (release 27-03-2014 CrysAlis171 .NET)
(compiled Mar 27 2014,17:12:48)
;
_computing_data_collection
;
CrysAlisPro, Agilent Technologies,
Version 1.171.37.33 (release 27-03-2014 CrysAlis171 .NET)
(compiled Mar 27 2014,17:12:48)
;
_computing_data_reduction
;
CrysAlisPro, Agilent Technologies,
Version 1.171.37.33 (release 27-03-2014 CrysAlis171 .NET)
(compiled Mar 27 2014,17:12:48)
;
_computing_molecular_graphics 'Olex2 (Dolomanov et al., 2009)'
_computing_publication_material 'Olex2 (Dolomanov et al., 2009)'
_computing_structure_refinement 'ShelXL (Sheldrick, 2008)'
_computing_structure_solution 'ShelXS (Sheldrick, 2008)'
_diffrn_ambient_environment N2
_diffrn_ambient_temperature 173
_diffrn_detector 'CCD plate'
_diffrn_detector_area_resol_mean 16.0733
_diffrn_detector_type Eos
_diffrn_measured_fraction_theta_full 0.997
_diffrn_measured_fraction_theta_max 0.997
_diffrn_measurement_details
;
  1 omega  -15.00   24.00   1.5000    4.0000
omega____ theta____ kappa____ phi______ frames
    -      -17.1479  -99.0000   30.0000 26

  2 omega  -27.00   40.50   1.5000    4.0000
omega____ theta____ kappa____ phi______ frames
    -       20.5854  -57.0000 -180.0000 45

  3 omega   10.00   76.00   1.5000    4.0000
omega____ theta____ kappa____ phi______ frames
    -       20.5854   57.0000  -60.0000 44

  4 omega   26.00   86.00   1.5000    4.0000
omega____ theta____ kappa____ phi______ frames
    -       20.5854   57.0000    0.0000 40
;
_diffrn_measurement_device 'four-circle diffractometer'
_diffrn_measurement_device_type 'SuperNova, Dual, Cu at zero, Eos'
_diffrn_measurement_method '\w scans'
_diffrn_orient_matrix_UB_11 -0.0465111000
_diffrn_orient_matrix_UB_12 0.0085058000
_diffrn_orient_matrix_UB_13 -0.0764680000
_diffrn_orient_matrix_UB_21 -0.0163666000
_diffrn_orient_matrix_UB_22 -0.0268524000
_diffrn_orient_matrix_UB_23 -0.0183750000
_diffrn_orient_matrix_UB_31 -0.0255164000
_diffrn_orient_matrix_UB_32 0.0016800000
_diffrn_orient_matrix_UB_33 0.0907690000
_diffrn_radiation_monochromator mirror
_diffrn_radiation_probe x-ray
_diffrn_radiation_type MoK\a
_diffrn_radiation_wavelength 0.71073
_diffrn_reflns_av_R_equivalents 0.0340
_diffrn_reflns_av_unetI/netI 0.0542
_diffrn_reflns_limit_h_max 16
_diffrn_reflns_limit_h_min -9
_diffrn_reflns_limit_k_max 23
_diffrn_reflns_limit_k_min -30
_diffrn_reflns_limit_l_max 7
_diffrn_reflns_limit_l_min -7
_diffrn_reflns_number 4002
_diffrn_reflns_theta_full 25.50
_diffrn_reflns_theta_max 26.02
_diffrn_reflns_theta_min 3.54
_diffrn_source 'SuperNova (Mo) X-ray Source'
_exptl_absorpt_coefficient_mu 0.227
_exptl_absorpt_correction_T_max 1.00000
_exptl_absorpt_correction_T_min 0.66017
_exptl_absorpt_correction_type multi-scan
_exptl_absorpt_process_details
;
CrysAlisPro, Agilent Technologies,
Version 1.171.37.33 (release 27-03-2014 CrysAlis171 .NET)
(compiled Mar 27 2014,17:12:48)
Empirical absorption correction using spherical harmonics,
 implemented in SCALE3 ABSPACK scaling algorithm.
;
_exptl_crystal_colour 'clear dark yellow'
_exptl_crystal_colour_lustre clear
_exptl_crystal_colour_modifier dark
_exptl_crystal_colour_primary yellow
_exptl_crystal_density_diffrn 1.338
_exptl_crystal_density_method 'not measured'
_exptl_crystal_description block
_exptl_crystal_F_000 824
_exptl_crystal_size_max 0.31
_exptl_crystal_size_mid 0.28
_exptl_crystal_size_min 0.24
_refine_diff_density_max 0.160
_refine_diff_density_min -0.181
_refine_diff_density_rms 0.042
_refine_ls_abs_structure_details 'Flack H D (1983), Acta Cryst. A39, 876-881'
_refine_ls_abs_structure_Flack -0.02(8)
_refine_ls_extinction_method none
_refine_ls_goodness_of_fit_ref 1.044
_refine_ls_hydrogen_treatment constr
_refine_ls_matrix_type full
_refine_ls_number_parameters 246
_refine_ls_number_reflns 2456
_refine_ls_number_restraints 2
_refine_ls_restrained_S_all 1.044
_refine_ls_R_factor_all 0.0519
_refine_ls_R_factor_gt 0.0412
_refine_ls_shift/su_max 0.001
_refine_ls_shift/su_mean 0.000
_refine_ls_structure_factor_coef Fsqd
_refine_ls_weighting_details 'calc w=1/[\s^2^(Fo^2^)+(0.0323P)^2^+0.2836P] where P=(Fo^2^+2Fc^2^)/3'
_refine_ls_weighting_scheme calc
_refine_ls_wR_factor_gt 0.0815
_refine_ls_wR_factor_ref 0.0889
_reflns_number_gt 2099
_reflns_number_total 2456
_reflns_threshold_expression >2sigma(I)
_cod_data_source_file ol5b01997_si_002.cif
_cod_data_source_block wangchao0421
_cod_depositor_comments 'Adding full bibliography for 1529420.cif.'
_cod_database_code 1529420
_reflns_odcompleteness_completeness 99.76
_reflns_odcompleteness_iscentric 1
_reflns_odcompleteness_theta 26.32
_olex2_refinement_description
;
1. Fixed Uiso
 At 1.2 times of:
  All C(H) groups, All C(H,H) groups
 At 1.5 times of:
  All C(H,H,H) groups
2.a Ternary CH refined with riding coordinates:
 C9(H9)
2.b Secondary CH2 refined with riding coordinates:
 C1(H1A,H1B), C2(H2A,H2B), C12(H12A,H12B), C14(H14A,H14B)
2.c Aromatic/amide H refined with riding coordinates:
 C4(H4), C5(H5), C6(H6), C7(H7), C17(H17), C18(H18), C20(H20), C21(H21)
2.d Idealised Me refined as rotating group:
 C13(H13A,H13B,H13C), C15(H15A,H15B,H15C)
;
_olex2_date_sample_data_collection 2015-04-21
_olex2_submission_special_instructions 'No special instructions were received'

loop_
_space_group_symop_id
_space_group_symop_operation_xyz
1 'x, y, z'
2 'x, -y, z+1/2'
3 'x+1/2, y+1/2, z'
4 'x+1/2, -y+1/2, z+1/2'

loop_
_atom_site_label
_atom_site_type_symbol
_atom_site_fract_x
_atom_site_fract_y
_atom_site_fract_z
_atom_site_U_iso_or_equiv
_atom_site_adp_type
_atom_site_occupancy
_atom_site_calc_flag
_atom_site_refinement_flags_posn
Cl1 Cl -0.49793(8) -0.06325(4) -0.47144(18) 0.0568(3) Uani 1 d .
F1 F -1.05707(16) -0.21709(7) -0.9046(4) 0.0426(5) Uani 1 d .
F2 F -1.08637(17) -0.16774(8) -1.2035(3) 0.0466(5) Uani 1 d .
O1 O -0.8998(2) -0.17593(10) -1.2473(5) 0.0527(8) Uani 1 d .
N1 N -0.9507(2) -0.08280(10) -0.9140(5) 0.0303(6) Uani 1 d .
N2 N -0.8428(2) -0.22173(11) -0.9217(5) 0.0364(7) Uani 1 d .
C1 C -0.9930(3) -0.05689(15) -1.1299(7) 0.0413(9) Uani 1 d .
H1A H -0.9825 -0.0801 -1.2504 0.050 Uiso 1 calc R
H1B H -0.9539 -0.0244 -1.1372 0.050 Uiso 1 calc R
C2 C -1.1070(3) -0.04349(15) -1.1703(6) 0.0418(9) Uani 1 d .
H2A H -1.1398 -0.0529 -1.3252 0.050 Uiso 1 calc R
H2B H -1.1131 -0.0052 -1.1570 0.050 Uiso 1 calc R
C3 C -1.1686(3) -0.06921(12) -1.0189(6) 0.0314(8) Uani 1 d .
C4 C -1.2712(3) -0.05325(13) -1.0290(6) 0.0383(9) Uani 1 d .
H4 H -1.3025 -0.0280 -1.1351 0.046 Uiso 1 calc R
C5 C -1.3272(3) -0.07457(13) -0.8828(7) 0.0405(9) Uani 1 d .
H5 H -1.3959 -0.0638 -0.8916 0.049 Uiso 1 calc R
C6 C -1.2813(3) -0.11158(15) -0.7249(7) 0.0421(9) Uani 1 d .
H6 H -1.3184 -0.1254 -0.6247 0.050 Uiso 1 calc R
C7 C -1.1800(3) -0.12828(13) -0.7146(6) 0.0350(8) Uani 1 d .
H7 H -1.1494 -0.1538 -0.6093 0.042 Uiso 1 calc R
C8 C -1.1234(2) -0.10689(12) -0.8618(5) 0.0286(7) Uani 1 d .
C9 C -1.0129(2) -0.12573(12) -0.8520(5) 0.0255(7) Uani 1 d .
H9 H -0.9813 -0.1359 -0.6956 0.031 Uiso 1 calc R
C10 C -1.0159(3) -0.17568(12) -1.0020(6) 0.0311(8) Uani 1 d .
C11 C -0.9127(3) -0.19190(12) -1.0636(6) 0.0343(8) Uani 1 d .
C12 C -0.8486(3) -0.23960(14) -0.6959(6) 0.0427(9) Uani 1 d .
H12A H -0.8981 -0.2174 -0.6413 0.051 Uiso 1 calc R
H12B H -0.7805 -0.2353 -0.5936 0.051 Uiso 1 calc R
C13 C -0.8821(4) -0.29723(15) -0.6937(9) 0.0656(14) Uani 1 d .
H13A H -0.8837 -0.3074 -0.5423 0.098 Uiso 1 calc GR
H13B H -0.8333 -0.3194 -0.7471 0.098 Uiso 1 calc GR
H13C H -0.9507 -0.3015 -0.7903 0.098 Uiso 1 calc GR
C14 C -0.7484(3) -0.23813(16) -0.9943(7) 0.0520(11) Uani 1 d .
H14A H -0.7649 -0.2410 -1.1578 0.062 Uiso 1 calc R
H14B H -0.7273 -0.2731 -0.9328 0.062 Uiso 1 calc R
C15 C -0.6581(4) -0.20004(18) -0.9207(10) 0.0727(16) Uani 1 d .
H15A H -0.6450 -0.1948 -0.7602 0.109 Uiso 1 calc GR
H15B H -0.6752 -0.1665 -0.9962 0.109 Uiso 1 calc GR
H15C H -0.5967 -0.2145 -0.9589 0.109 Uiso 1 calc GR
C16 C -0.8429(3) -0.07983(12) -0.8135(6) 0.0275(7) Uani 1 d .
C17 C -0.8026(3) -0.09797(13) -0.5926(6) 0.0336(8) Uani 1 d .
H17 H -0.8476 -0.1136 -0.5134 0.040 Uiso 1 calc R
C18 C -0.6976(3) -0.09320(14) -0.4900(6) 0.0391(9) Uani 1 d .
H18 H -0.6723 -0.1058 -0.3438 0.047 Uiso 1 calc R
C19 C -0.6300(3) -0.06961(13) -0.6053(6) 0.0367(9) Uani 1 d .
C20 C -0.6674(3) -0.05147(15) -0.8206(7) 0.0432(10) Uani 1 d .
H20 H -0.6219 -0.0357 -0.8980 0.052 Uiso 1 calc R
C21 C -0.7727(3) -0.05642(13) -0.9247(7) 0.0400(9) Uani 1 d .
H21 H -0.7969 -0.0439 -1.0714 0.048 Uiso 1 calc R

loop_
_atom_site_aniso_label
_atom_site_aniso_U_11
_atom_site_aniso_U_22
_atom_site_aniso_U_33
_atom_site_aniso_U_23
_atom_site_aniso_U_13
_atom_site_aniso_U_12
Cl1 0.0298(5) 0.0682(7) 0.0699(8) -0.0036(6) 0.0064(5) -0.0032(5)
F1 0.0500(13) 0.0252(11) 0.0530(15) 0.0008(9) 0.0127(11) -0.0046(8)
F2 0.0551(14) 0.0453(12) 0.0308(12) -0.0090(10) -0.0081(10) 0.0093(10)
O1 0.084(2) 0.0480(16) 0.0337(16) 0.0108(13) 0.0284(16) 0.0192(14)
N1 0.0347(17) 0.0288(14) 0.0261(16) 0.0088(12) 0.0043(13) -0.0041(12)
N2 0.049(2) 0.0312(15) 0.0308(17) 0.0047(13) 0.0124(14) 0.0115(13)
C1 0.041(2) 0.040(2) 0.041(2) 0.0213(17) 0.0066(18) 0.0048(16)
C2 0.048(2) 0.044(2) 0.028(2) 0.0107(17) -0.0002(18) 0.0054(17)
C3 0.036(2) 0.0238(17) 0.031(2) -0.0042(15) -0.0009(16) -0.0025(14)
C4 0.036(2) 0.0304(18) 0.041(2) -0.0029(17) -0.0067(17) 0.0031(16)
C5 0.032(2) 0.038(2) 0.047(2) -0.0074(18) 0.0013(18) 0.0049(16)
C6 0.037(2) 0.049(2) 0.041(2) -0.0048(19) 0.0108(19) -0.0076(17)
C7 0.039(2) 0.034(2) 0.031(2) 0.0035(15) 0.0055(16) -0.0007(15)
C8 0.034(2) 0.0243(17) 0.0255(19) -0.0036(14) 0.0024(15) -0.0029(13)
C9 0.0285(18) 0.0249(17) 0.0221(18) 0.0015(13) 0.0037(14) -0.0029(13)
C10 0.044(2) 0.0266(16) 0.0205(19) 0.0022(14) 0.0025(16) 0.0019(15)
C11 0.052(2) 0.0223(17) 0.031(2) -0.0006(15) 0.0145(18) 0.0083(15)
C12 0.055(3) 0.042(2) 0.030(2) 0.0077(18) 0.0081(18) 0.0122(18)
C13 0.088(4) 0.047(3) 0.066(3) 0.025(2) 0.025(3) 0.018(2)
C14 0.061(3) 0.055(3) 0.044(3) 0.003(2) 0.022(2) 0.029(2)
C15 0.057(3) 0.067(3) 0.103(5) 0.000(3) 0.038(3) 0.011(3)
C16 0.032(2) 0.0225(16) 0.0279(19) -0.0014(13) 0.0077(16) -0.0008(13)
C17 0.035(2) 0.0380(19) 0.029(2) 0.0025(15) 0.0087(16) -0.0056(15)
C18 0.038(2) 0.048(2) 0.030(2) -0.0006(17) 0.0058(18) -0.0017(17)
C19 0.0276(19) 0.0350(19) 0.046(2) -0.0049(17) 0.0048(18) 0.0008(15)
C20 0.037(2) 0.041(2) 0.053(3) 0.0081(19) 0.014(2) -0.0082(16)
C21 0.042(2) 0.038(2) 0.039(2) 0.0107(17) 0.0086(18) -0.0030(16)

loop_
_atom_type_symbol
_atom_type_description
_atom_type_scat_dispersion_real
_atom_type_scat_dispersion_imag
_atom_type_scat_source
C C 0.0033 0.0016 'International Tables Vol C Tables 4.2.6.8 and 6.1.1.4'
H H 0.0000 0.0000 'International Tables Vol C Tables 4.2.6.8 and 6.1.1.4'
Cl Cl 0.1484 0.1585 'International Tables Vol C Tables 4.2.6.8 and 6.1.1.4'
F F 0.0171 0.0103 'International Tables Vol C Tables 4.2.6.8 and 6.1.1.4'
N N 0.0061 0.0033 'International Tables Vol C Tables 4.2.6.8 and 6.1.1.4'
O O 0.0106 0.0060 'International Tables Vol C Tables 4.2.6.8 and 6.1.1.4'

loop_
_geom_angle_atom_site_label_1
_geom_angle_atom_site_label_2
_geom_angle_atom_site_label_3
_geom_angle
C9 N1 C1 116.4(3)
C16 N1 C1 120.3(3)
C16 N1 C9 119.7(3)
C11 N2 C12 127.0(3)
C11 N2 C14 117.7(3)
C12 N2 C14 115.2(3)
N1 C1 H1A 108.7
N1 C1 H1B 108.7
N1 C1 C2 114.1(3)
H1A C1 H1B 107.6
C2 C1 H1A 108.7
C2 C1 H1B 108.7
C1 C2 H2A 107.9
C1 C2 H2B 107.9
C1 C2 C3 117.4(3)
H2A C2 H2B 107.2
C3 C2 H2A 107.9
C3 C2 H2B 107.9
C4 C3 C2 120.0(3)
C8 C3 C2 120.9(3)
C8 C3 C4 119.1(3)
C3 C4 H4 119.6
C5 C4 C3 120.7(3)
C5 C4 H4 119.6
C4 C5 H5 120.0
C6 C5 C4 119.9(3)
C6 C5 H5 120.0
C5 C6 H6 120.0
C5 C6 C7 120.0(3)
C7 C6 H6 120.0
C6 C7 H7 119.9
C6 C7 C8 120.2(3)
C8 C7 H7 119.9
C3 C8 C7 120.1(3)
C3 C8 C9 119.8(3)
C7 C8 C9 120.0(3)
N1 C9 C8 110.4(3)
N1 C9 H9 107.9
N1 C9 C10 112.9(2)
C8 C9 H9 107.9
C8 C9 C10 109.6(3)
C10 C9 H9 107.9
F1 C10 F2 104.2(3)
F1 C10 C9 108.7(2)
F1 C10 C11 111.1(2)
F2 C10 C9 109.3(2)
F2 C10 C11 105.8(3)
C11 C10 C9 116.9(3)
O1 C11 N2 123.4(3)
O1 C11 C10 116.4(3)
N2 C11 C10 120.2(3)
N2 C12 H12A 109.1
N2 C12 H12B 109.1
N2 C12 C13 112.3(3)
H12A C12 H12B 107.9
C13 C12 H12A 109.1
C13 C12 H12B 109.1
C12 C13 H13A 109.5
C12 C13 H13B 109.5
C12 C13 H13C 109.5
H13A C13 H13B 109.5
H13A C13 H13C 109.5
H13B C13 H13C 109.5
N2 C14 H14A 109.0
N2 C14 H14B 109.0
N2 C14 C15 113.1(3)
H14A C14 H14B 107.8
C15 C14 H14A 109.0
C15 C14 H14B 109.0
C14 C15 H15A 109.5
C14 C15 H15B 109.5
C14 C15 H15C 109.5
H15A C15 H15B 109.5
H15A C15 H15C 109.5
H15B C15 H15C 109.5
C17 C16 N1 121.2(3)
C21 C16 N1 121.5(3)
C21 C16 C17 117.2(3)
C16 C17 H17 119.3
C18 C17 C16 121.4(3)
C18 C17 H17 119.3
C17 C18 H18 120.1
C17 C18 C19 119.8(3)
C19 C18 H18 120.1
C18 C19 Cl1 119.1(3)
C20 C19 Cl1 121.0(3)
C20 C19 C18 119.8(3)
C19 C20 H20 119.7
C19 C20 C21 120.5(3)
C21 C20 H20 119.7
C16 C21 H21 119.4
C20 C21 C16 121.1(4)
C20 C21 H21 119.4

loop_
_geom_bond_atom_site_label_1
_geom_bond_atom_site_label_2
_geom_bond_distance
Cl1 C19 1.744(4)
F1 C10 1.368(4)
F2 C10 1.368(4)
O1 C11 1.234(4)
N1 C1 1.456(4)
N1 C9 1.454(4)
N1 C16 1.407(4)
N2 C11 1.335(4)
N2 C12 1.463(4)
N2 C14 1.466(4)
C1 H1A 0.9700
C1 H1B 0.9700
C1 C2 1.497(5)
C2 H2A 0.9700
C2 H2B 0.9700
C2 C3 1.504(5)
C3 C4 1.392(5)
C3 C8 1.378(4)
C4 H4 0.9300
C4 C5 1.385(5)
C5 H5 0.9300
C5 C6 1.372(5)
C6 H6 0.9300
C6 C7 1.382(5)
C7 H7 0.9300
C7 C8 1.394(4)
C8 C9 1.513(4)
C9 H9 0.9800
C9 C10 1.546(4)
C10 C11 1.541(5)
C12 H12A 0.9700
C12 H12B 0.9700
C12 C13 1.514(5)
C13 H13A 0.9600
C13 H13B 0.9600
C13 H13C 0.9600
C14 H14A 0.9700
C14 H14B 0.9700
C14 C15 1.509(6)
C15 H15A 0.9600
C15 H15B 0.9600
C15 H15C 0.9600
C16 C17 1.401(5)
C16 C21 1.391(4)
C17 H17 0.9300
C17 C18 1.381(5)
C18 H18 0.9300
C18 C19 1.383(5)
C19 C20 1.366(5)
C20 H20 0.9300
C20 C21 1.387(5)
C21 H21 0.9300

loop_
_geom_torsion_atom_site_label_1
_geom_torsion_atom_site_label_2
_geom_torsion_atom_site_label_3
_geom_torsion_atom_site_label_4
_geom_torsion
Cl1 C19 C20 C21 -179.6(3)
F1 C10 C11 O1 138.8(3)
F1 C10 C11 N2 -41.1(4)
F2 C10 C11 O1 26.2(4)
F2 C10 C11 N2 -153.6(3)
N1 C1 C2 C3 -14.5(5)
N1 C9 C10 F1 167.7(3)
N1 C9 C10 F2 -79.1(3)
N1 C9 C10 C11 40.9(4)
N1 C16 C17 C18 -177.4(3)
N1 C16 C21 C20 177.0(3)
C1 N1 C9 C8 -54.0(4)
C1 N1 C9 C10 69.1(4)
C1 N1 C16 C17 171.1(3)
C1 N1 C16 C21 -5.7(5)
C1 C2 C3 C4 171.8(3)
C1 C2 C3 C8 -5.2(5)
C2 C3 C4 C5 -176.7(3)
C2 C3 C8 C7 176.6(3)
C2 C3 C8 C9 -4.5(5)
C3 C4 C5 C6 0.4(5)
C3 C8 C9 N1 32.6(4)
C3 C8 C9 C10 -92.3(3)
C4 C3 C8 C7 -0.4(5)
C4 C3 C8 C9 178.5(3)
C4 C5 C6 C7 -1.2(6)
C5 C6 C7 C8 1.2(5)
C6 C7 C8 C3 -0.4(5)
C6 C7 C8 C9 -179.3(3)
C7 C8 C9 N1 -148.4(3)
C7 C8 C9 C10 86.6(4)
C8 C3 C4 C5 0.4(5)
C8 C9 C10 F1 -68.8(3)
C8 C9 C10 F2 44.4(3)
C8 C9 C10 C11 164.4(3)
C9 N1 C1 C2 45.6(4)
C9 N1 C16 C17 -31.2(4)
C9 N1 C16 C21 152.1(3)
C9 C10 C11 O1 -95.6(4)
C9 C10 C11 N2 84.5(4)
C11 N2 C12 C13 102.2(4)
C11 N2 C14 C15 92.0(5)
C12 N2 C11 O1 176.0(3)
C12 N2 C11 C10 -4.2(6)
C12 N2 C14 C15 -87.0(4)
C14 N2 C11 O1 -2.9(6)
C14 N2 C11 C10 177.0(3)
C14 N2 C12 C13 -78.9(4)
C16 N1 C1 C2 -155.9(3)
C16 N1 C9 C8 147.4(3)
C16 N1 C9 C10 -89.5(3)
C16 C17 C18 C19 0.6(5)
C17 C16 C21 C20 0.1(5)
C17 C18 C19 Cl1 179.2(3)
C17 C18 C19 C20 -0.5(5)
C18 C19 C20 C21 0.1(5)
C19 C20 C21 C16 0.0(5)
C21 C16 C17 C18 -0.5(5)
